data_4336396
loop_
_publ_author_name
'Caleb F. Harris'
'Dileep A. K. Vezzu'
'Libero Bartolotti'
'Paul D. Boyle'
'Shouquan Huo'

_publ_contact_author_address
;
Department of Chemistry
East Carolina University
Greenville, NC 27858
;
_publ_contact_author_email huos@ecu.edu
_publ_contact_author_fax 252-3286210
_publ_contact_author_name 'Shouquan Huo'
_publ_contact_author_phone 252-328-9784
_publ_section_title
;
 Synthesis, Structure, Photophysics, and a DFT Study of Phosphorescent
 C*N^N- and C^N^N-Coordinated Platinum Complexes
;
_journal_name_full 'Inorganic Chemistry'
_journal_page_first 11711
_journal_page_last 11722
_journal_paper_doi 10.1021/ic400732g
_journal_volume 52
_journal_year 2013
_chemical_formula_sum 'C14 H10 Cl N3 Pt'
_chemical_formula_weight 450.79
_chemical_name_systematic
; 
 ? 
;
_space_group_IT_number 14
_symmetry_cell_setting monoclinic
_symmetry_space_group_name_Hall '-P 2ybc'
_symmetry_space_group_name_H-M 'P 1 21/c 1'
_atom_sites_solution_hydrogens geom
_atom_sites_solution_primary direct
_atom_sites_solution_secondary difmap
_audit_creation_method SHELXL-97
_cell_angle_alpha 90.00
_cell_angle_beta 101.095(14)
_cell_angle_gamma 90.00
_cell_formula_units_Z 4
_cell_length_a 7.024(2)
_cell_length_b 11.912(7)
_cell_length_c 14.944(5)
_cell_measurement_reflns_used 9951
_cell_measurement_temperature 110
_cell_measurement_theta_max 41.73
_cell_measurement_theta_min 2.96
_cell_volume 1227.0(9)
_computing_cell_refinement SAINT
_computing_data_collection Apex2
_computing_data_reduction SAINT
_computing_molecular_graphics NRCVAX
_computing_publication_material cif2tables.py
_computing_structure_refinement XL
_computing_structure_solution XS
_diffrn_ambient_temperature 110
_diffrn_measured_fraction_theta_full 0.996
_diffrn_measured_fraction_theta_max 0.945
_diffrn_measurement_device_type 'Bruker-Nonius Kappa Axis X8 Apex2'
_diffrn_measurement_method 'omega and phi scans'
_diffrn_radiation_monochromator graphite
_diffrn_radiation_source 'fine-focus sealed tube'
_diffrn_radiation_type MoK\a
_diffrn_radiation_wavelength 0.71073
_diffrn_reflns_av_R_equivalents 0.0342
_diffrn_reflns_av_sigmaI/netI 0.0303
_diffrn_reflns_limit_h_max 5
_diffrn_reflns_limit_h_min -12
_diffrn_reflns_limit_k_max 22
_diffrn_reflns_limit_k_min -22
_diffrn_reflns_limit_l_max 28
_diffrn_reflns_limit_l_min -28
_diffrn_reflns_number 40644
_diffrn_reflns_theta_full 39.14
_diffrn_reflns_theta_max 42.80
_diffrn_reflns_theta_min 2.96
_exptl_absorpt_coefficient_mu 11.639
_exptl_absorpt_correction_T_max 0.4012
_exptl_absorpt_correction_T_min 0.1402
_exptl_absorpt_correction_type multi-scan
_exptl_absorpt_process_details SADABS
_exptl_crystal_colour yellow
_exptl_crystal_density_diffrn 2.440
_exptl_crystal_description prism
_exptl_crystal_F_000 840
_exptl_crystal_size_max 0.28
_exptl_crystal_size_mid 0.18
_exptl_crystal_size_min 0.10
_refine_diff_density_max 1.735
_refine_diff_density_min -1.314
_refine_diff_density_rms 0.174
_refine_ls_extinction_method none
_refine_ls_goodness_of_fit_ref 1.029
_refine_ls_hydrogen_treatment constr
_refine_ls_matrix_type full
_refine_ls_number_parameters 172
_refine_ls_number_reflns 8495
_refine_ls_number_restraints 0
_refine_ls_restrained_S_all 1.029
_refine_ls_R_factor_all 0.0320
_refine_ls_R_factor_gt 0.0219
_refine_ls_shift/su_max 0.003
_refine_ls_shift/su_mean 0.000
_refine_ls_structure_factor_coef Fsqd
_refine_ls_weighting_details 'calc w=1/[\s^2^(Fo^2^)+(0.0163P)^2^+0.3259P] where P=(Fo^2^+2Fc^2^)/3'
_refine_ls_weighting_scheme calc
_refine_ls_wR_factor_gt 0.0415
_refine_ls_wR_factor_ref 0.0438
_reflns_number_gt 7024
_reflns_number_total 8495
_reflns_threshold_expression >2sigma(I)
_cod_data_source_file ic400732g_si_002_5.cif
_cod_data_source_block 3a
_cod_original_sg_symbol_H-M 'P 21/c'
_cod_database_code 4336396

loop_
_symmetry_equiv_pos_as_xyz
'x, y, z'
'-x, y+1/2, -z+1/2'
'-x, -y, -z'
'x, -y-1/2, z-1/2'

loop_
_atom_site_label
_atom_site_type_symbol
_atom_site_fract_x
_atom_site_fract_y
_atom_site_fract_z
_atom_site_U_iso_or_equiv
_atom_site_adp_type
_atom_site_occupancy
_atom_site_symmetry_multiplicity
_atom_site_calc_flag
_atom_site_refinement_flags
Pt1 Pt 0.199027(8) 0.466422(5) 0.403501(4) 0.01164(2) Uani 1 1 d .
Cl1 Cl 0.14100(7) 0.47202(4) 0.24607(3) 0.02002(8) Uani 1 1 d .
N1 N 0.2539(2) 0.45627(11) 0.53648(9) 0.0123(2) Uani 1 1 d .
N2 N 0.1906(2) 0.26917(12) 0.51298(9) 0.0140(2) Uani 1 1 d .
N3 N 0.1536(2) 0.29452(12) 0.42191(9) 0.0141(2) Uani 1 1 d .
C1 C 0.2585(2) 0.62742(14) 0.43112(11) 0.0143(3) Uani 1 1 d .
C2 C 0.2580(3) 0.71923(15) 0.37277(12) 0.0177(3) Uani 1 1 d .
H2 H 0.2255 0.7083 0.3087 0.021 Uiso 1 1 calc R
C3 C 0.3045(3) 0.82690(15) 0.40755(12) 0.0207(3) Uani 1 1 d .
H3 H 0.3020 0.8883 0.3667 0.025 Uiso 1 1 calc R
C4 C 0.3542(3) 0.84541(15) 0.50101(13) 0.0207(3) Uani 1 1 d .
H4 H 0.3871 0.9188 0.5238 0.025 Uiso 1 1 calc R
C5 C 0.3556(3) 0.75630(14) 0.56077(12) 0.0174(3) Uani 1 1 d .
H5 H 0.3890 0.7684 0.6247 0.021 Uiso 1 1 calc R
C6 C 0.3077(2) 0.64858(13) 0.52671(11) 0.0140(3) Uani 1 1 d .
C7 C 0.3061(2) 0.55075(14) 0.58556(10) 0.0140(3) Uani 1 1 d .
C8 C 0.3518(3) 0.54266(14) 0.67994(11) 0.0166(3) Uani 1 1 d .
H8 H 0.3892 0.6076 0.7160 0.020 Uiso 1 1 calc R
C9 C 0.3423(3) 0.43878(15) 0.72133(11) 0.0177(3) Uani 1 1 d .
H9 H 0.3734 0.4333 0.7859 0.021 Uiso 1 1 calc R
C10 C 0.2880(3) 0.34308(14) 0.66978(11) 0.0157(3) Uani 1 1 d .
H10 H 0.2806 0.2719 0.6976 0.019 Uiso 1 1 calc R
C11 C 0.2452(2) 0.35605(13) 0.57611(10) 0.0132(2) Uani 1 1 d .
C12 C 0.1653(3) 0.15739(14) 0.52670(11) 0.0172(3) Uani 1 1 d .
H12 H 0.1830 0.1198 0.5838 0.021 Uiso 1 1 calc R
C13 C 0.1094(3) 0.10990(15) 0.44219(11) 0.0180(3) Uani 1 1 d .
H13 H 0.0802 0.0331 0.4290 0.022 Uiso 1 1 calc R
C14 C 0.1040(3) 0.19770(14) 0.37922(11) 0.0163(3) Uani 1 1 d .
H14 H 0.0696 0.1893 0.3149 0.020 Uiso 1 1 calc R

loop_
_atom_site_aniso_label
_atom_site_aniso_U_11
_atom_site_aniso_U_22
_atom_site_aniso_U_33
_atom_site_aniso_U_23
_atom_site_aniso_U_13
_atom_site_aniso_U_12
Pt1 0.01240(3) 0.01327(2) 0.00926(2) 0.00057(2) 0.00216(2) 0.00174(2)
Cl1 0.0259(2) 0.02329(19) 0.01004(13) 0.00086(13) 0.00145(13) 0.00317(15)
N1 0.0130(6) 0.0130(5) 0.0111(5) 0.0005(4) 0.0031(4) 0.0011(4)
N2 0.0191(7) 0.0133(5) 0.0099(5) -0.0001(4) 0.0032(4) 0.0003(5)
N3 0.0168(6) 0.0153(6) 0.0102(5) -0.0008(4) 0.0029(4) 0.0007(5)
C1 0.0130(7) 0.0155(6) 0.0146(6) 0.0002(5) 0.0031(5) 0.0021(5)
C2 0.0217(8) 0.0169(7) 0.0154(6) 0.0035(5) 0.0057(6) 0.0025(6)
C3 0.0262(9) 0.0156(7) 0.0216(8) 0.0034(6) 0.0080(7) 0.0012(6)
C4 0.0245(9) 0.0145(7) 0.0235(8) 0.0000(6) 0.0061(7) -0.0006(6)
C5 0.0189(8) 0.0164(7) 0.0170(6) -0.0010(5) 0.0038(6) -0.0002(6)
C6 0.0144(7) 0.0137(6) 0.0143(6) 0.0004(5) 0.0036(5) 0.0018(5)
C7 0.0142(7) 0.0159(7) 0.0120(6) -0.0003(5) 0.0032(5) -0.0004(5)
C8 0.0207(8) 0.0168(7) 0.0123(6) -0.0022(5) 0.0031(5) -0.0004(5)
C9 0.0232(8) 0.0188(7) 0.0112(6) 0.0002(5) 0.0034(5) 0.0016(6)
C10 0.0197(8) 0.0155(7) 0.0120(6) 0.0014(5) 0.0033(5) 0.0012(5)
C11 0.0141(7) 0.0144(6) 0.0117(5) 0.0004(5) 0.0038(5) 0.0011(5)
C12 0.0217(8) 0.0141(7) 0.0158(6) 0.0004(5) 0.0038(6) -0.0017(6)
C13 0.0229(8) 0.0152(7) 0.0162(6) -0.0011(5) 0.0044(6) -0.0022(6)
C14 0.0184(8) 0.0160(7) 0.0146(6) -0.0026(5) 0.0031(5) 0.0001(5)

loop_
_atom_type_symbol
_atom_type_description
_atom_type_scat_dispersion_real
_atom_type_scat_dispersion_imag
_atom_type_scat_source
C C 0.0033 0.0016 'International Tables Vol C Tables 4.2.6.8 and 6.1.1.4'
H H 0.0000 0.0000 'International Tables Vol C Tables 4.2.6.8 and 6.1.1.4'
Cl Cl 0.1484 0.1585 'International Tables Vol C Tables 4.2.6.8 and 6.1.1.4'
N N 0.0061 0.0033 'International Tables Vol C Tables 4.2.6.8 and 6.1.1.4'
Pt Pt -1.7033 8.3905 'International Tables Vol C Tables 4.2.6.8 and 6.1.1.4'

loop_
_geom_angle_atom_site_label_1
_geom_angle_atom_site_label_2
_geom_angle_atom_site_label_3
_geom_angle
N1 Pt1 C1 81.73(6)
N1 Pt1 N3 79.13(5)
C1 Pt1 N3 160.86(6)
N1 Pt1 Cl1 177.76(4)
C1 Pt1 Cl1 99.92(5)
N3 Pt1 Cl1 99.22(4)
C11 N1 C7 122.12(14)
C11 N1 Pt1 119.22(11)
C7 N1 Pt1 118.62(11)
C12 N2 N3 111.07(13)
C12 N2 C11 130.20(14)
N3 N2 C11 118.73(13)
C14 N3 N2 105.50(13)
C14 N3 Pt1 144.55(11)
N2 N3 Pt1 109.94(10)
C2 C1 C6 117.23(15)
C2 C1 Pt1 130.50(13)
C6 C1 Pt1 112.27(11)
C1 C2 C3 120.87(16)
C1 C2 H2 119.6
C3 C2 H2 119.6
C4 C3 C2 120.94(16)
C4 C3 H3 119.5
C2 C3 H3 119.5
C5 C4 C3 119.67(17)
C5 C4 H4 120.2
C3 C4 H4 120.2
C4 C5 C6 119.82(16)
C4 C5 H5 120.1
C6 C5 H5 120.1
C5 C6 C1 121.47(15)
C5 C6 C7 122.84(15)
C1 C6 C7 115.69(14)
N1 C7 C8 118.54(15)
N1 C7 C6 111.67(14)
C8 C7 C6 129.78(15)
C7 C8 C9 119.49(15)
C7 C8 H8 120.3
C9 C8 H8 120.3
C10 C9 C8 121.04(15)
C10 C9 H9 119.5
C8 C9 H9 119.5
C11 C10 C9 116.95(15)
C11 C10 H10 121.5
C9 C10 H10 121.5
N1 C11 C10 121.86(15)
N1 C11 N2 112.95(13)
C10 C11 N2 125.20(15)
N2 C12 C13 106.67(15)
N2 C12 H12 126.7
C13 C12 H12 126.7
C12 C13 C14 106.05(16)
C12 C13 H13 127.0
C14 C13 H13 127.0
N3 C14 C13 110.70(15)
N3 C14 H14 124.6
C13 C14 H14 124.6

loop_
_geom_bond_atom_site_label_1
_geom_bond_atom_site_label_2
_geom_bond_distance
Pt1 N1 1.9539(15)
Pt1 C1 1.989(2)
Pt1 N3 2.0986(18)
Pt1 Cl1 2.3101(9)
N1 C11 1.339(2)
N1 C7 1.355(2)
N2 C12 1.364(2)
N2 N3 1.3692(19)
N2 C11 1.403(2)
N3 C14 1.332(2)
C1 C2 1.398(2)
C1 C6 1.426(2)
C2 C3 1.399(3)
C2 H2 0.9500
C3 C4 1.391(3)
C3 H3 0.9500
C4 C5 1.386(3)
C4 H4 0.9500
C5 C6 1.397(2)
C5 H5 0.9500
C6 C7 1.461(2)
C7 C8 1.388(2)
C8 C9 1.391(3)
C8 H8 0.9500
C9 C10 1.387(3)
C9 H9 0.9500
C10 C11 1.383(2)
C10 H10 0.9500
C12 C13 1.370(2)
C12 H12 0.9500
C13 C14 1.403(2)
C13 H13 0.9500
C14 H14 0.9500

loop_
_geom_torsion_atom_site_label_1
_geom_torsion_atom_site_label_2
_geom_torsion_atom_site_label_3
_geom_torsion_atom_site_label_4
_geom_torsion
C1 Pt1 N1 C11 -178.73(14)
N3 Pt1 N1 C11 1.79(12)
Cl1 Pt1 N1 C11 -41.0(12)
C1 Pt1 N1 C7 -1.03(13)
N3 Pt1 N1 C7 179.50(13)
Cl1 Pt1 N1 C7 136.8(10)
C12 N2 N3 C14 0.39(19)
C11 N2 N3 C14 -179.36(15)
C12 N2 N3 Pt1 -178.95(12)
C11 N2 N3 Pt1 1.31(18)
N1 Pt1 N3 C14 179.5(2)
C1 Pt1 N3 C14 178.0(2)
Cl1 Pt1 N3 C14 -2.0(2)
N1 Pt1 N3 N2 -1.58(11)
C1 Pt1 N3 N2 -3.2(2)
Cl1 Pt1 N3 N2 176.88(10)
N1 Pt1 C1 C2 -179.14(17)
N3 Pt1 C1 C2 -177.58(16)
Cl1 Pt1 C1 C2 2.39(17)
N1 Pt1 C1 C6 0.40(12)
N3 Pt1 C1 C6 2.0(3)
Cl1 Pt1 C1 C6 -178.07(11)
C6 C1 C2 C3 0.2(3)
Pt1 C1 C2 C3 179.70(14)
C1 C2 C3 C4 0.6(3)
C2 C3 C4 C5 -0.8(3)
C3 C4 C5 C6 0.2(3)
C4 C5 C6 C1 0.6(3)
C4 C5 C6 C7 179.96(17)
C2 C1 C6 C5 -0.8(2)
Pt1 C1 C6 C5 179.64(13)
C2 C1 C6 C7 179.80(15)
Pt1 C1 C6 C7 0.20(19)
C11 N1 C7 C8 -0.1(2)
Pt1 N1 C7 C8 -177.73(13)
C11 N1 C7 C6 179.00(15)
Pt1 N1 C7 C6 1.36(18)
C5 C6 C7 N1 179.60(16)
C1 C6 C7 N1 -1.0(2)
C5 C6 C7 C8 -1.4(3)
C1 C6 C7 C8 177.99(17)
N1 C7 C8 C9 -0.2(3)
C6 C7 C8 C9 -179.05(17)
C7 C8 C9 C10 0.0(3)
C8 C9 C10 C11 0.3(3)
C7 N1 C11 C10 0.5(3)
Pt1 N1 C11 C10 178.09(13)
C7 N1 C11 N2 -179.20(14)
Pt1 N1 C11 N2 -1.58(19)
C9 C10 C11 N1 -0.6(3)
C9 C10 C11 N2 179.06(16)
C12 N2 C11 N1 -179.65(17)
N3 N2 C11 N1 0.0(2)
C12 N2 C11 C10 0.7(3)
N3 N2 C11 C10 -179.62(16)
N3 N2 C12 C13 -0.4(2)
C11 N2 C12 C13 179.31(17)
N2 C12 C13 C14 0.2(2)
N2 N3 C14 C13 -0.23(19)
Pt1 N3 C14 C13 178.69(16)
C12 C13 C14 N3 0.0(2)
